data_7158456
loop_
_publ_author_name
'Santiago, Carlos'
'Jim\'enez-Aberasturi, Xabier'
'Leicea, Eztizen'
'Lete, Marta G.'
'Sotomayor, Nuria'
'Lete, Esther'

_publ_section_title
;
 Microwave-assisted palladium catalysed C-H acylation with aldehydes:
 synthesis and diversification of 3-acylthiophenes.
;
_journal_issue 4
_journal_name_full 'Organic &amp; biomolecular chemistry'
_journal_page_first 852
_journal_page_last 861
_journal_paper_doi 10.1039/d1ob02176a
_journal_volume 20
_journal_year 2022
_chemical_formula_moiety 'C23 H20 N S, C F3 O3 S, C H3 O0.5'
_chemical_formula_sum 'C25 H23 F3 N O3.5 S2'
_chemical_formula_weight 514.56
_space_group_IT_number 2
_space_group_name_Hall '-P 1'
_space_group_name_H-M_alt 'P -1'
_symmetry_cell_setting triclinic
_symmetry_Int_Tables_number 2
_symmetry_space_group_name_Hall '-P 1'
_symmetry_space_group_name_H-M 'P -1'
_atom_sites_solution_hydrogens mixed
_atom_sites_solution_primary dual
_audit_creation_date 2021-09-02T11:13:22-00:00
_audit_creation_method 'WinGX routine CIF_UPDATE'
_audit_update_record
;
2021-09-03 deposited with the CCDC.	2021-12-15 downloaded from the CCDC.
;
_cell_angle_alpha 109.356(9)
_cell_angle_beta 100.318(9)
_cell_angle_gamma 106.611(9)
_cell_formula_units_Z 2
_cell_length_a 9.1139(10)
_cell_length_b 11.7059(12)
_cell_length_c 12.6851(14)
_cell_measurement_reflns_used 1117
_cell_measurement_temperature 150.01(10)
_cell_measurement_theta_max 22.896
_cell_measurement_theta_min 1.778
_cell_volume 1166.1(3)
_computing_cell_refinement 'CrysAlisPro 1.171.40.67a (Rigaku OD, 2019)'
_computing_data_collection 'CrysAlisPro 1.171.40.67a (Rigaku OD, 2019)'
_computing_data_reduction 'CrysAlisPro 1.171.40.67a (Rigaku OD, 2019)'
_computing_molecular_graphics 'Olex2 (Dolomanov et al., 2009)'
_computing_publication_material 'Olex2 (Dolomanov et al., 2009)'
_computing_structure_refinement 'ShelXL (Sheldrick, 2015)'
_computing_structure_solution 'ShelXT (Sheldrick, 2015)'
_diffrn_ambient_temperature 150.01(10)
_diffrn_detector 'CCD plate'
_diffrn_detector_area_resol_mean 16.2439
_diffrn_detector_type Eos
_diffrn_measured_fraction_theta_full 1
_diffrn_measured_fraction_theta_max 0.949
_diffrn_measurement_details
;
List of Runs (angles in degrees, time in seconds):

  # Type    Start    End  Width  t~exp~   \w     \q     \k     \f   Frames
#--------------------------------------------------------------------------
  1  \w    -89.00 -63.00   1.00    9.00    --  -23.50-155.00-133.00   26
  2  \w    -93.00 -67.00   1.00    9.00    --  -23.50 -57.00 -90.00   26
  3  \w    -54.00  38.00   1.00    9.00    --   24.74 -77.00  60.00   92
  4  \w     42.00 116.00   1.00    9.00    --   24.74-178.00-120.00   74
  5  \w    -55.00  66.00   1.00    9.00    --   24.74 -77.00 -60.00  121
  6  \w    -55.00  66.00   1.00    9.00    --   24.74 -77.00-180.00  121
;
_diffrn_measurement_device 'four-circle\k-geometry diffractometer'
_diffrn_measurement_device_type 'Agilent SuperNova'
_diffrn_measurement_method '\w scans'
_diffrn_orient_matrix_type 'CrysAlisPro convention (1999,Acta A55,543-557)'
_diffrn_orient_matrix_UB_11 0.0774428
_diffrn_orient_matrix_UB_12 0.0025471
_diffrn_orient_matrix_UB_13 0.0254227
_diffrn_orient_matrix_UB_21 -0.0109703
_diffrn_orient_matrix_UB_22 0.0211172
_diffrn_orient_matrix_UB_23 0.0562561
_diffrn_orient_matrix_UB_31 -0.0338311
_diffrn_orient_matrix_UB_32 -0.065836
_diffrn_orient_matrix_UB_33 -0.0074961
_diffrn_radiation_monochromator 'Multilayer optics'
_diffrn_radiation_probe x-ray
_diffrn_radiation_type MoK\a
_diffrn_radiation_wavelength 0.71073
_diffrn_reflns_av_R_equivalents 0.0547
_diffrn_reflns_av_unetI/netI 0.2095
_diffrn_reflns_Laue_measured_fraction_full 1
_diffrn_reflns_Laue_measured_fraction_max 0.949
_diffrn_reflns_limit_h_max 10
_diffrn_reflns_limit_h_min -11
_diffrn_reflns_limit_k_max 11
_diffrn_reflns_limit_k_min -14
_diffrn_reflns_limit_l_max 15
_diffrn_reflns_limit_l_min -15
_diffrn_reflns_number 7751
_diffrn_reflns_point_group_measured_fraction_full 1
_diffrn_reflns_point_group_measured_fraction_max 0.949
_diffrn_reflns_theta_full 25.242
_diffrn_reflns_theta_max 26.498
_diffrn_reflns_theta_min 1.785
_diffrn_source 'micro-focus sealed X-ray tube'
_diffrn_source_current 0.8
_diffrn_source_power 0.04
_diffrn_source_type 'SuperNova (Mo) X-ray Source'
_diffrn_source_voltage 50
_exptl_absorpt_coefficient_mu 0.284
_exptl_absorpt_correction_T_max 0.985
_exptl_absorpt_correction_T_min 0.931
_exptl_absorpt_correction_type analytical
_exptl_absorpt_process_details
;
        CrysAlisPro 1.171.40.67a (Rigaku Oxford Diffraction, 2019)
Analytical numeric absorption correction using a multifaceted crystal
                        model based on expressions derived by R.C. Clark & J.S.
        (Clark, R. C. & Reid, J. S. (1995). Acta Cryst. A51, 887-897)
        Empirical absorption correction using spherical harmonics,
 implemented in SCALE3 ABSPACK scaling algorithm.
;
_exptl_crystal_colour colourless
_exptl_crystal_density_diffrn 1.466
_exptl_crystal_description prism
_exptl_crystal_F_000 534
_exptl_crystal_size_max 0.407
_exptl_crystal_size_mid 0.073
_exptl_crystal_size_min 0.058
_refine_diff_density_max 0.407
_refine_diff_density_min -0.432
_refine_diff_density_rms 0.08
_refine_ls_extinction_method none
_refine_ls_goodness_of_fit_ref 1.044
_refine_ls_hydrogen_treatment mixed
_refine_ls_matrix_type full
_refine_ls_number_parameters 343
_refine_ls_number_reflns 4588
_refine_ls_number_restraints 38
_refine_ls_restrained_S_all 1.052
_refine_ls_R_factor_all 0.1205
_refine_ls_R_factor_gt 0.0679
_refine_ls_shift/su_max 0
_refine_ls_shift/su_mean 0
_refine_ls_structure_factor_coef Fsqd
_refine_ls_weighting_details 'w=1/[\s^2^(Fo^2^)+(0.0346P)^2^+0.2450P] where P=(Fo^2^+2Fc^2^)/3'
_refine_ls_weighting_scheme calc
_refine_ls_wR_factor_gt 0.1186
_refine_ls_wR_factor_ref 0.1502
_reflns_Friedel_coverage 0
_reflns_number_gt 2749
_reflns_number_total 4588
_reflns_threshold_expression 'I > 2\s(I)'
_cod_data_source_file d1ob02176a2.cif
_cod_data_source_block a20210181_csa637
_cod_depositor_comments 'Adding full bibliography for 7158456.cif.'
_cod_original_cell_volume 1166.1(2)
_cod_original_formula_sum 'C25 H23 F3 N O3.50 S2'
_cod_database_code 7158456

loop_
_symmetry_equiv_pos_as_xyz
'x, y, z'
'-x, -y, -z'

loop_
_atom_site_label
_atom_site_type_symbol
_atom_site_fract_x
_atom_site_fract_y
_atom_site_fract_z
_atom_site_U_iso_or_equiv
_atom_site_adp_type
_atom_site_occupancy
_atom_site_site_symmetry_order
_atom_site_calc_flag
_atom_site_refinement_flags_posn
_atom_site_refinement_flags_adp
_atom_site_refinement_flags_occupancy
_atom_site_disorder_assembly
_atom_site_disorder_group
S1 S 0.81135(12) 0.59001(10) 0.56342(9) 0.0261(3) Uani 1 1 d . . . . .
S1A S 0.02180(13) 0.79836(10) 0.26868(9) 0.0275(3) Uani 1 1 d . . . . .
F1A F 0.3248(3) 0.8473(3) 0.3622(2) 0.0532(8) Uani 1 1 d . . . . .
F2A F 0.1635(3) 0.6588(2) 0.3366(2) 0.0408(7) Uani 1 1 d . . . . .
F3A F 0.2212(4) 0.6920(3) 0.1909(2) 0.0573(8) Uani 1 1 d . . . . .
O1A O 0.0167(4) 0.8553(3) 0.3866(2) 0.0390(8) Uani 1 1 d . . . . .
O2A O -0.1106(4) 0.6791(3) 0.1940(3) 0.0452(9) Uani 1 1 d . . . . .
O3A O 0.0693(4) 0.8889(3) 0.2159(2) 0.0364(8) Uani 1 1 d . . . . .
N1 N 0.4576(4) 0.2444(3) 0.4247(3) 0.0196(7) Uani 1 1 d . . . . .
C1 C 0.8566(5) 0.5741(4) 0.4345(3) 0.0269(10) Uani 1 1 d . . . . .
H1 H 0.940131 0.639553 0.428118 0.032 Uiso 1 1 calc R . . . .
C2 C 0.7614(5) 0.4589(4) 0.3421(3) 0.0250(10) Uani 1 1 d . . . . .
H2 H 0.769938 0.434073 0.264889 0.03 Uiso 1 1 calc R . . . .
C3 C 0.6490(5) 0.3825(4) 0.3780(3) 0.0204(9) Uani 1 1 d . . . . .
C4 C 0.5163(5) 0.2486(4) 0.3196(3) 0.0216(9) Uani 1 1 d . . . . .
C5 C 0.3351(5) 0.1456(4) 0.4197(4) 0.0251(10) Uani 1 1 d . . . . .
H5 H 0.280039 0.070067 0.348625 0.03 Uiso 1 1 calc R . . . .
C6 C 0.2895(5) 0.1547(4) 0.5191(4) 0.0292(10) Uani 1 1 d . . . . .
H6 H 0.203132 0.084839 0.517425 0.035 Uiso 1 1 calc R . . . .
C7 C 0.3708(5) 0.2668(4) 0.6221(3) 0.0277(10) Uani 1 1 d . . . . .
H7 H 0.339552 0.273396 0.690747 0.033 Uiso 1 1 calc R . . . .
C8 C 0.4970(5) 0.3687(4) 0.6251(3) 0.0237(9) Uani 1 1 d . . . . .
H8 H 0.552407 0.445606 0.695049 0.028 Uiso 1 1 calc R . . . .
C9 C 0.5407(5) 0.3563(4) 0.5241(3) 0.0204(9) Uani 1 1 d . . . . .
C10 C 0.6595(5) 0.4395(4) 0.4934(3) 0.0209(9) Uani 1 1 d . . . . .
C11 C 0.5758(5) 0.1371(4) 0.2764(3) 0.0227(9) Uani 1 1 d . . . . .
C12 C 0.7161(5) 0.1420(4) 0.3460(3) 0.0281(10) Uani 1 1 d . . . . .
H12 H 0.771692 0.213448 0.419819 0.034 Uiso 1 1 calc R . . . .
C13 C 0.7757(5) 0.0446(4) 0.3093(4) 0.0292(10) Uani 1 1 d . . . . .
H13 H 0.872339 0.049792 0.357188 0.035 Uiso 1 1 calc R . . . .
C14 C 0.6940(5) -0.0608(4) 0.2022(4) 0.0334(11) Uani 1 1 d . . . . .
H14 H 0.734276 -0.128266 0.176217 0.04 Uiso 1 1 calc R . . . .
C15 C 0.5539(6) -0.0668(4) 0.1339(4) 0.0397(12) Uani 1 1 d . . . . .
H15 H 0.496842 -0.139463 0.061001 0.048 Uiso 1 1 calc R . . . .
C16 C 0.4950(5) 0.0321(4) 0.1703(4) 0.0340(11) Uani 1 1 d . . . . .
H16 H 0.398882 0.027275 0.121925 0.041 Uiso 1 1 calc R . . . .
C17 C 0.3818(5) 0.2420(4) 0.2306(3) 0.0219(9) Uani 1 1 d . . . . .
C18 C 0.2694(5) 0.2355(4) 0.1616(3) 0.0233(9) Uani 1 1 d . . . . .
C19 C 0.1278(5) 0.2273(4) 0.0781(3) 0.0253(10) Uani 1 1 d . . . . .
H19 H 0.13254 0.185701 -0.003283 0.03 Uiso 1 1 calc R . . . .
C20 C -0.0335(5) 0.1461(4) 0.0879(4) 0.0394(12) Uani 1 1 d D . . . .
H20A H -0.09769 0.072899 0.011178 0.047 Uiso 0.612(18) 1 calc R . P A 1
H20B H -0.011525 0.109212 0.146108 0.047 Uiso 0.612(18) 1 calc R . P A 1
H20C H -0.081153 0.056425 0.025764 0.047 Uiso 0.388(18) 1 calc R . P A 2
H20D H -0.020828 0.142525 0.165756 0.047 Uiso 0.388(18) 1 calc R . P A 2
C21 C -0.1237(9) 0.2291(6) 0.1237(9) 0.034(2) Uani 0.612(18) 1 d D U P A 1
H21A H -0.09752 0.270092 0.210098 0.041 Uiso 0.612(18) 1 calc R . P A 1
H21B H -0.240993 0.180061 0.088538 0.041 Uiso 0.612(18) 1 calc R . P A 1
C22 C -0.0649(9) 0.3274(11) 0.0755(10) 0.040(3) Uani 0.612(18) 1 d D U P A 1
H22A H -0.086342 0.406663 0.114972 0.048 Uiso 0.612(18) 1 calc R . P A 1
H22B H -0.120855 0.291381 -0.0095 0.048 Uiso 0.612(18) 1 calc R . P A 1
C23 C 0.1156(5) 0.3612(4) 0.0969(4) 0.0340(11) Uani 1 1 d D . . . .
H23A H 0.177701 0.426978 0.177465 0.041 Uiso 0.612(18) 1 calc R . P A 1
H23B H 0.152901 0.393629 0.039795 0.041 Uiso 0.612(18) 1 calc R . P A 1
H23C H 0.203033 0.429093 0.167547 0.041 Uiso 0.388(18) 1 calc R . P A 2
H23D H 0.132071 0.381337 0.028978 0.041 Uiso 0.388(18) 1 calc R . P A 2
C1A C 0.1907(5) 0.7460(4) 0.2888(4) 0.0300(10) Uani 1 1 d . . . . .
C21B C -0.1306(14) 0.2279(10) 0.0702(17) 0.047(4) Uani 0.388(18) 1 d D U P A 2
H21C H -0.18878 0.192917 -0.01433 0.056 Uiso 0.388(18) 1 calc R . P A 2
H21D H -0.212117 0.217928 0.112109 0.056 Uiso 0.388(18) 1 calc R . P A 2
C22B C -0.0365(13) 0.3677(12) 0.1106(16) 0.045(4) Uani 0.388(18) 1 d D U P A 2
H22C H -0.082268 0.406113 0.060646 0.053 Uiso 0.388(18) 1 calc R . P A 2
H22D H -0.027107 0.417211 0.193324 0.053 Uiso 0.388(18) 1 calc R . P A 2
O1D O 0.5834(9) 0.4839(7) 0.1166(7) 0.0622(13) Uani 0.5 1 d D . P B 1
C1D C 0.5159(8) 0.4439(5) 0.0098(6) 0.0622(13) Uani 1 1 d D . . . .
H1DA H 0.421(3) 0.382(4) -0.002(4) 0.071(18) Uiso 1 1 d D . . . .
H1DB H 0.561(8) 0.411(6) -0.045(6) 0.23(5) Uiso 1 1 d D . . . .
H1D H 0.65(2) 0.565(7) 0.161(4) 0.279 Uiso 0.5 1 d DR . P C 1
H1DC H 0.582(7) 0.465(11) 0.081(4) 0.279 Uiso 0.5 1 d DR . P D 2

loop_
_atom_site_aniso_label
_atom_site_aniso_U_11
_atom_site_aniso_U_22
_atom_site_aniso_U_33
_atom_site_aniso_U_23
_atom_site_aniso_U_13
_atom_site_aniso_U_12
S1 0.0227(6) 0.0235(6) 0.0274(6) 0.0082(5) 0.0050(5) 0.0062(5)
S1A 0.0202(6) 0.0272(6) 0.0318(6) 0.0098(5) 0.0030(5) 0.0097(5)
F1A 0.0276(17) 0.0479(18) 0.080(2) 0.0267(16) 0.0039(15) 0.0144(14)
F2A 0.0446(17) 0.0444(16) 0.0524(17) 0.0327(14) 0.0204(14) 0.0245(13)
F3A 0.082(2) 0.064(2) 0.0617(19) 0.0342(16) 0.0502(17) 0.0503(18)
O1A 0.043(2) 0.0377(19) 0.0354(17) 0.0082(15) 0.0219(15) 0.0162(16)
O2A 0.029(2) 0.0322(18) 0.051(2) 0.0095(16) -0.0081(16) 0.0004(15)
O3A 0.042(2) 0.0281(17) 0.0372(18) 0.0179(15) 0.0013(15) 0.0113(15)
N1 0.0177(19) 0.0188(18) 0.0234(18) 0.0095(15) 0.0062(14) 0.0074(14)
C1 0.023(2) 0.032(2) 0.035(2) 0.018(2) 0.016(2) 0.014(2)
C2 0.027(3) 0.027(2) 0.029(2) 0.013(2) 0.0141(19) 0.0149(19)
C3 0.023(2) 0.022(2) 0.022(2) 0.0103(18) 0.0078(18) 0.0155(18)
C4 0.022(2) 0.019(2) 0.024(2) 0.0092(18) 0.0059(18) 0.0086(18)
C5 0.021(2) 0.021(2) 0.032(2) 0.0087(19) 0.0043(19) 0.0107(18)
C6 0.025(3) 0.028(2) 0.041(3) 0.020(2) 0.011(2) 0.011(2)
C7 0.030(3) 0.035(3) 0.028(2) 0.018(2) 0.014(2) 0.016(2)
C8 0.025(2) 0.030(2) 0.020(2) 0.0114(18) 0.0084(18) 0.0154(19)
C9 0.021(2) 0.021(2) 0.023(2) 0.0108(18) 0.0074(18) 0.0120(18)
C10 0.024(2) 0.020(2) 0.024(2) 0.0102(18) 0.0080(18) 0.0141(18)
C11 0.020(2) 0.025(2) 0.025(2) 0.0104(19) 0.0081(18) 0.0101(18)
C12 0.030(3) 0.030(2) 0.025(2) 0.0079(19) 0.0082(19) 0.018(2)
C13 0.029(3) 0.034(3) 0.034(2) 0.018(2) 0.010(2) 0.018(2)
C14 0.034(3) 0.031(3) 0.040(3) 0.013(2) 0.011(2) 0.020(2)
C15 0.045(3) 0.031(3) 0.033(3) 0.000(2) 0.002(2) 0.020(2)
C16 0.029(3) 0.030(3) 0.033(2) 0.004(2) -0.001(2) 0.015(2)
C17 0.023(2) 0.019(2) 0.023(2) 0.0066(18) 0.0079(18) 0.0090(18)
C18 0.026(3) 0.019(2) 0.027(2) 0.0087(18) 0.0126(19) 0.0096(19)
C19 0.026(3) 0.030(2) 0.025(2) 0.0128(19) 0.0062(19) 0.0153(19)
C20 0.020(3) 0.047(3) 0.046(3) 0.019(2) 0.005(2) 0.009(2)
C21 0.033(3) 0.035(3) 0.034(3) 0.0130(13) 0.0107(12) 0.0134(13)
C22 0.040(3) 0.041(3) 0.041(3) 0.0160(14) 0.0117(13) 0.0169(14)
C23 0.031(3) 0.031(3) 0.040(3) 0.014(2) 0.004(2) 0.017(2)
C1A 0.029(3) 0.031(3) 0.032(2) 0.010(2) 0.013(2) 0.017(2)
C21B 0.046(4) 0.047(4) 0.047(5) 0.018(2) 0.0149(17) 0.0172(19)
C22B 0.045(5) 0.044(5) 0.045(5) 0.018(2) 0.0137(17) 0.0173(19)
O1D 0.049(3) 0.055(3) 0.067(3) 0.023(3) 0.012(3) 0.003(3)
C1D 0.049(3) 0.055(3) 0.067(3) 0.023(3) 0.012(3) 0.003(3)

loop_
_atom_type_symbol
_atom_type_description
_atom_type_scat_dispersion_real
_atom_type_scat_dispersion_imag
_atom_type_scat_source
C C 0.0033 0.0016 'International Tables Vol C Tables 4.2.6.8 and 6.1.1.4'
H H 0 0 'International Tables Vol C Tables 4.2.6.8 and 6.1.1.4'
F F 0.0171 0.0103 'International Tables Vol C Tables 4.2.6.8 and 6.1.1.4'
N N 0.0061 0.0033 'International Tables Vol C Tables 4.2.6.8 and 6.1.1.4'
O O 0.0106 0.006 'International Tables Vol C Tables 4.2.6.8 and 6.1.1.4'
S S 0.1246 0.1234 'International Tables Vol C Tables 4.2.6.8 and 6.1.1.4'

loop_
_exptl_crystal_face_index_h
_exptl_crystal_face_index_k
_exptl_crystal_face_index_l
_exptl_crystal_face_perp_dist
-6 -11 4 0.1756
-11 11 -4 0.0378
3 14 -5 0.1991
11 -11 4 0.0259
-1 1 16 0.0297
1 -1 -16 0.0281

loop_
_geom_angle_atom_site_label_1
_geom_angle_atom_site_label_2
_geom_angle_atom_site_label_3
_geom_angle
_geom_angle_site_symmetry_1
_geom_angle_site_symmetry_3
_geom_angle_publ_flag
C10 S1 C1 90.09(19) . . ?
O1A S1A O3A 115.28(18) . . ?
O1A S1A C1A 102.43(19) . . ?
O2A S1A O1A 114.79(19) . . ?
O2A S1A O3A 115.17(18) . . ?
O2A S1A C1A 103.3(2) . . ?
O3A S1A C1A 103.4(2) . . ?
C5 N1 C4 124.1(3) . . ?
C5 N1 C9 123.3(3) . . ?
C9 N1 C4 112.5(3) . . ?
S1 C1 H1 123.1 . . ?
C2 C1 S1 113.9(3) . . ?
C2 C1 H1 123.1 . . ?
C1 C2 H2 125 . . ?
C1 C2 C3 110.1(4) . . ?
C3 C2 H2 125 . . ?
C2 C3 C4 135.4(3) . . ?
C10 C3 C2 114.2(4) . . ?
C10 C3 C4 110.3(3) . . ?
C3 C4 N1 99.3(3) . . ?
C3 C4 C11 113.9(3) . . ?
C11 C4 N1 109.0(3) . . ?
C17 C4 N1 107.3(3) . . ?
C17 C4 C3 112.4(3) . . ?
C17 C4 C11 113.7(3) . . ?
N1 C5 H5 120.5 . . ?
N1 C5 C6 119.0(4) . . ?
C6 C5 H5 120.5 . . ?
C5 C6 H6 120.2 . . ?
C5 C6 C7 119.6(4) . . ?
C7 C6 H6 120.2 . . ?
C6 C7 H7 119.8 . . ?
C8 C7 C6 120.4(4) . . ?
C8 C7 H7 119.8 . . ?
C7 C8 H8 120.7 . . ?
C9 C8 C7 118.6(4) . . ?
C9 C8 H8 120.7 . . ?
N1 C9 C8 119.1(4) . . ?
N1 C9 C10 106.5(3) . . ?
C8 C9 C10 134.4(4) . . ?
C3 C10 S1 111.8(3) . . ?
C3 C10 C9 111.3(3) . . ?
C9 C10 S1 136.9(3) . . ?
C12 C11 C4 119.1(3) . . ?
C16 C11 C4 121.9(4) . . ?
C16 C11 C12 119.0(4) . . ?
C11 C12 H12 119.5 . . ?
C13 C12 C11 121.0(4) . . ?
C13 C12 H12 119.5 . . ?
C12 C13 H13 120.1 . . ?
C12 C13 C14 119.8(4) . . ?
C14 C13 H13 120.1 . . ?
C13 C14 H14 120.3 . . ?
C15 C14 C13 119.3(4) . . ?
C15 C14 H14 120.3 . . ?
C14 C15 H15 119.6 . . ?
C14 C15 C16 120.9(4) . . ?
C16 C15 H15 119.6 . . ?
C11 C16 C15 120.0(4) . . ?
C11 C16 H16 120 . . ?
C15 C16 H16 120 . . ?
C18 C17 C4 177.3(4) . . ?
C17 C18 C19 178.6(4) . . ?
C18 C19 H19 108.7 . . ?
C18 C19 C20 112.8(3) . . ?
C18 C19 C23 113.6(3) . . ?
C20 C19 H19 108.7 . . ?
C23 C19 H19 108.7 . . ?
C23 C19 C20 104.2(3) . . ?
C19 C20 H20A 109.7 . . ?
C19 C20 H20B 109.7 . . ?
C19 C20 H20C 111.9 . . ?
C19 C20 H20D 111.9 . . ?
H20A C20 H20B 108.2 . . ?
H20C C20 H20D 109.6 . . ?
C21 C20 C19 109.8(4) . . ?
C21 C20 H20A 109.7 . . ?
C21 C20 H20B 109.7 . . ?
C21B C20 C19 99.2(7) . . ?
C21B C20 H20C 111.9 . . ?
C21B C20 H20D 111.9 . . ?
C20 C21 H21A 111.6 . . ?
C20 C21 H21B 111.6 . . ?
C20 C21 C22 100.9(7) . . ?
H21A C21 H21B 109.4 . . ?
C22 C21 H21A 111.6 . . ?
C22 C21 H21B 111.6 . . ?
C21 C22 H22A 110.1 . . ?
C21 C22 H22B 110.1 . . ?
C21 C22 C23 108.0(6) . . ?
H22A C22 H22B 108.4 . . ?
C23 C22 H22A 110.1 . . ?
C23 C22 H22B 110.1 . . ?
C19 C23 H23A 111.5 . . ?
C19 C23 H23B 111.5 . . ?
C19 C23 H23C 108.8 . . ?
C19 C23 H23D 108.8 . . ?
C22 C23 C19 101.2(5) . . ?
C22 C23 H23A 111.5 . . ?
C22 C23 H23B 111.5 . . ?
H23A C23 H23B 109.3 . . ?
H23C C23 H23D 107.7 . . ?
C22B C23 C19 113.8(6) . . ?
C22B C23 H23C 108.8 . . ?
C22B C23 H23D 108.8 . . ?
F1A C1A S1A 110.7(3) . . ?
F2A C1A S1A 110.6(3) . . ?
F2A C1A F1A 106.9(3) . . ?
F3A C1A S1A 113.6(3) . . ?
F3A C1A F1A 107.5(4) . . ?
F3A C1A F2A 107.2(3) . . ?
C20 C21B H21C 108.5 . . ?
C20 C21B H21D 108.5 . . ?
H21C C21B H21D 107.5 . . ?
C22B C21B C20 115.1(9) . . ?
C22B C21B H21C 108.5 . . ?
C22B C21B H21D 108.5 . . ?
C23 C22B C21B 99.6(9) . . ?
C23 C22B H22C 111.9 . . ?
C23 C22B H22D 111.9 . . ?
C21B C22B H22C 111.9 . . ?
C21B C22B H22D 111.9 . . ?
H22C C22B H22D 109.6 . . ?
C1D O1D H1D 124.3(19) . . ?
O1D C1D C1D 106.8(7) . 2_665 ?
O1D C1D H1DA 103(3) . . ?
O1D C1D H1DB 123(7) . . ?
C1D C1D H1DA 109(4) 2_665 . ?
C1D C1D H1DB 106(7) 2_665 . ?
C1D C1D H1DC 115(8) 2_665 . ?
H1DA C1D H1DB 109(2) . . ?
H1DA C1D H1DC 109(3) . . ?
H1DB C1D H1DC 109(3) . . ?

loop_
_geom_bond_atom_site_label_1
_geom_bond_atom_site_label_2
_geom_bond_distance
_geom_bond_site_symmetry_2
_geom_bond_publ_flag
S1 C1 1.722(4) . ?
S1 C10 1.714(4) . ?
S1A O1A 1.437(3) . ?
S1A O2A 1.433(3) . ?
S1A O3A 1.438(3) . ?
S1A C1A 1.820(4) . ?
F1A C1A 1.342(5) . ?
F2A C1A 1.339(5) . ?
F3A C1A 1.313(4) . ?
N1 C4 1.533(5) . ?
N1 C5 1.333(5) . ?
N1 C9 1.369(5) . ?
C1 H1 0.95 . ?
C1 C2 1.365(5) . ?
C2 H2 0.95 . ?
C2 C3 1.403(5) . ?
C3 C4 1.515(5) . ?
C3 C10 1.364(5) . ?
C4 C11 1.527(5) . ?
C4 C17 1.475(5) . ?
C5 H5 0.95 . ?
C5 C6 1.378(5) . ?
C6 H6 0.95 . ?
C6 C7 1.392(5) . ?
C7 H7 0.95 . ?
C7 C8 1.385(5) . ?
C8 H8 0.95 . ?
C8 C9 1.383(5) . ?
C9 C10 1.439(5) . ?
C11 C12 1.392(5) . ?
C11 C16 1.377(5) . ?
C12 H12 0.95 . ?
C12 C13 1.380(5) . ?
C13 H13 0.95 . ?
C13 C14 1.387(5) . ?
C14 H14 0.95 . ?
C14 C15 1.378(6) . ?
C15 H15 0.95 . ?
C15 C16 1.390(6) . ?
C16 H16 0.95 . ?
C17 C18 1.188(5) . ?
C18 C19 1.472(5) . ?
C19 H19 1 . ?
C19 C20 1.557(6) . ?
C19 C23 1.546(5) . ?
C20 H20A 0.99 . ?
C20 H20B 0.99 . ?
C20 H20C 0.99 . ?
C20 H20D 0.99 . ?
C20 C21 1.457(7) . ?
C20 C21B 1.519(9) . ?
C21 H21A 0.99 . ?
C21 H21B 0.99 . ?
C21 C22 1.488(8) . ?
C22 H22A 0.99 . ?
C22 H22B 0.99 . ?
C22 C23 1.527(7) . ?
C23 H23A 0.99 . ?
C23 H23B 0.99 . ?
C23 H23C 0.99 . ?
C23 H23D 0.99 . ?
C23 C22B 1.448(9) . ?
C21B H21C 0.99 . ?
C21B H21D 0.99 . ?
C21B C22B 1.469(9) . ?
C22B H22C 0.99 . ?
C22B H22D 0.99 . ?
O1D C1D 1.245(9) . ?
O1D H1D 0.891(10) . ?
C1D C1D 1.510(12) 2_665 ?
C1D H1DA 0.906(10) . ?
C1D H1DB 0.903(10) . ?
C1D H1DC 0.903(10) . ?

loop_
_geom_torsion_atom_site_label_1
_geom_torsion_atom_site_label_2
_geom_torsion_atom_site_label_3
_geom_torsion_atom_site_label_4
_geom_torsion
_geom_torsion_site_symmetry_1
_geom_torsion_site_symmetry_2
_geom_torsion_site_symmetry_3
_geom_torsion_site_symmetry_4
_geom_torsion_publ_flag
S1 C1 C2 C3 0.2(5) . . . . ?
O1A S1A C1A F1A -57.7(3) . . . . ?
O1A S1A C1A F2A 60.6(3) . . . . ?
O1A S1A C1A F3A -178.8(3) . . . . ?
O2A S1A C1A F1A -177.2(3) . . . . ?
O2A S1A C1A F2A -58.9(3) . . . . ?
O2A S1A C1A F3A 61.7(4) . . . . ?
O3A S1A C1A F1A 62.5(3) . . . . ?
O3A S1A C1A F2A -179.2(3) . . . . ?
O3A S1A C1A F3A -58.7(3) . . . . ?
N1 C4 C11 C12 -69.3(4) . . . . ?
N1 C4 C11 C16 111.0(4) . . . . ?
N1 C5 C6 C7 0.6(6) . . . . ?
N1 C9 C10 S1 -178.1(3) . . . . ?
N1 C9 C10 C3 1.1(5) . . . . ?
C1 S1 C10 C3 0.7(3) . . . . ?
C1 S1 C10 C9 179.9(5) . . . . ?
C1 C2 C3 C4 -178.9(4) . . . . ?
C1 C2 C3 C10 0.4(5) . . . . ?
C2 C3 C4 N1 179.4(4) . . . . ?
C2 C3 C4 C11 63.6(6) . . . . ?
C2 C3 C4 C17 -67.4(6) . . . . ?
C2 C3 C10 S1 -0.8(5) . . . . ?
C2 C3 C10 C9 179.8(3) . . . . ?
C3 C4 C11 C12 40.6(5) . . . . ?
C3 C4 C11 C16 -139.1(4) . . . . ?
C4 N1 C5 C6 -177.8(3) . . . . ?
C4 N1 C9 C8 177.6(3) . . . . ?
C4 N1 C9 C10 -1.1(4) . . . . ?
C4 C3 C10 S1 178.7(3) . . . . ?
C4 C3 C10 C9 -0.8(5) . . . . ?
C4 C11 C12 C13 -178.8(4) . . . . ?
C4 C11 C16 C15 179.5(4) . . . . ?
C5 N1 C4 C3 178.0(4) . . . . ?
C5 N1 C4 C11 -62.6(5) . . . . ?
C5 N1 C4 C17 60.9(5) . . . . ?
C5 N1 C9 C8 0.2(6) . . . . ?
C5 N1 C9 C10 -178.5(4) . . . . ?
C5 C6 C7 C8 -0.1(6) . . . . ?
C6 C7 C8 C9 -0.4(6) . . . . ?
C7 C8 C9 N1 0.3(6) . . . . ?
C7 C8 C9 C10 178.6(4) . . . . ?
C8 C9 C10 S1 3.5(8) . . . . ?
C8 C9 C10 C3 -177.2(4) . . . . ?
C9 N1 C4 C3 0.6(4) . . . . ?
C9 N1 C4 C11 120.0(3) . . . . ?
C9 N1 C4 C17 -116.5(3) . . . . ?
C9 N1 C5 C6 -0.7(6) . . . . ?
C10 S1 C1 C2 -0.5(3) . . . . ?
C10 C3 C4 N1 0.1(4) . . . . ?
C10 C3 C4 C11 -115.6(4) . . . . ?
C10 C3 C4 C17 113.3(4) . . . . ?
C11 C12 C13 C14 -0.8(6) . . . . ?
C12 C11 C16 C15 -0.2(6) . . . . ?
C12 C13 C14 C15 -0.1(7) . . . . ?
C13 C14 C15 C16 0.9(7) . . . . ?
C14 C15 C16 C11 -0.7(7) . . . . ?
C16 C11 C12 C13 1.0(6) . . . . ?
C17 C4 C11 C12 171.0(4) . . . . ?
C17 C4 C11 C16 -8.7(5) . . . . ?
C18 C19 C20 C21 117.0(6) . . . . ?
C18 C19 C20 C21B 141.3(8) . . . . ?
C18 C19 C23 C22 -140.4(5) . . . . ?
C18 C19 C23 C22B -126.1(9) . . . . ?
C19 C20 C21 C22 28.1(9) . . . . ?
C19 C20 C21B C22B -29.8(18) . . . . ?
C19 C23 C22B C21B -13.8(16) . . . . ?
C20 C19 C23 C22 -17.3(6) . . . . ?
C20 C19 C23 C22B -3.0(9) . . . . ?
C20 C21 C22 C23 -40.6(11) . . . . ?
C20 C21B C22B C23 28(2) . . . . ?
C21 C22 C23 C19 36.5(10) . . . . ?
C23 C19 C20 C21 -6.6(6) . . . . ?
C23 C19 C20 C21B 17.7(8) . . . . ?
